data_2205080
loop_
_publ_author_name
'Wang, Wei'
'Liu, Hui-Min'
'Zhang, Wen-Qin'

_publ_section_title
;
 1,4-Bis(1-phenyl-1<i>H</i>-tetrazol-5-ylsulfanyl)butane
;
_journal_issue 2
_journal_name_full 'Acta Crystallographica Section E'
_journal_page_first o206
_journal_page_last o207
_journal_paper_doi 10.1107/S1600536804033756
_journal_volume 61
_journal_year 2005
_chemical_formula_moiety 'C18 H18 N8 S2'
_chemical_formula_sum 'C18 H18 N8 S2'
_chemical_formula_weight 410.52
_chemical_melting_point .415E-305
_chemical_name_systematic
;
1,4-Bis(1-phenyl-1H-tetrazol-5-ylsulfanyl)butane
;
_space_group_IT_number 14
_symmetry_cell_setting monoclinic
_symmetry_space_group_name_Hall '-P 2ybc'
_symmetry_space_group_name_H-M 'P 1 21/c 1'
_atom_sites_solution_hydrogens geom
_atom_sites_solution_primary direct
_atom_sites_solution_secondary difmap
_cell_angle_alpha 90
_cell_angle_beta 105.802(3)
_cell_angle_gamma 90
_cell_formula_units_Z 4
_cell_length_a 9.4630(17)
_cell_length_b 12.879(2)
_cell_length_c 16.440(3)
_cell_measurement_reflns_used 2155
_cell_measurement_temperature 293(2)
_cell_measurement_theta_max 26.17
_cell_measurement_theta_min 2.58
_cell_volume 1927.9(6)
_computing_cell_refinement SMART
_computing_data_collection 'SMART (Bruker, 1997)'
_computing_data_reduction 'SAINT (Bruker, 1997)'
_computing_molecular_graphics 'SHELXTL (Bruker, 1997)'
_computing_publication_material SHELXTL
_computing_structure_refinement 'SHELXL97 (Sheldrick, 1997)'
_computing_structure_solution 'SHELXS97 (Sheldrick, 1997)'
_diffrn_ambient_temperature 293(2)
_diffrn_measured_fraction_theta_full 0.996
_diffrn_measured_fraction_theta_max 0.996
_diffrn_measurement_device_type 'Bruker SMART CCD area-detector'
_diffrn_measurement_method '\f and \w scans'
_diffrn_radiation_monochromator graphite
_diffrn_radiation_source 'fine-focus sealed tube'
_diffrn_radiation_type 'Mo K\a'
_diffrn_radiation_wavelength 0.71073
_diffrn_reflns_av_R_equivalents 0.0233
_diffrn_reflns_av_sigmaI/netI 0.0280
_diffrn_reflns_limit_h_max 11
_diffrn_reflns_limit_h_min -11
_diffrn_reflns_limit_k_max 14
_diffrn_reflns_limit_k_min -16
_diffrn_reflns_limit_l_max 14
_diffrn_reflns_limit_l_min -20
_diffrn_reflns_number 10993
_diffrn_reflns_theta_full 26.40
_diffrn_reflns_theta_max 26.40
_diffrn_reflns_theta_min 2.04
_diffrn_standards_decay_% 0
_diffrn_standards_interval_count 0
_diffrn_standards_interval_time 0
_diffrn_standards_number 0
_exptl_absorpt_coefficient_mu 0.299
_exptl_absorpt_correction_T_max 0.936
_exptl_absorpt_correction_T_min 0.882
_exptl_absorpt_correction_type multi-scan
_exptl_absorpt_process_details '(SADABS; Sheldrick, 1997)'
_exptl_crystal_colour colorless
_exptl_crystal_density_diffrn 1.414
_exptl_crystal_density_method 'not measured'
_exptl_crystal_description prism
_exptl_crystal_F_000 856
_exptl_crystal_size_max 0.42
_exptl_crystal_size_mid 0.38
_exptl_crystal_size_min 0.22
_refine_diff_density_max 0.350
_refine_diff_density_min -0.324
_refine_ls_extinction_method none
_refine_ls_goodness_of_fit_ref 1.019
_refine_ls_hydrogen_treatment constr
_refine_ls_matrix_type full
_refine_ls_number_parameters 253
_refine_ls_number_reflns 3955
_refine_ls_number_restraints 0
_refine_ls_restrained_S_all 1.019
_refine_ls_R_factor_all 0.0575
_refine_ls_R_factor_gt 0.0377
_refine_ls_shift/su_max 0.001
_refine_ls_shift/su_mean 0.000
_refine_ls_structure_factor_coef Fsqd
_refine_ls_weighting_details 'w=1/[\s^2^(Fo^2^)+(0.0551P)^2^+0.5664P] where P=(Fo^2^+2Fc^2^)/3'
_refine_ls_weighting_scheme calc
_refine_ls_wR_factor_gt 0.0955
_refine_ls_wR_factor_ref 0.1086
_reflns_number_gt 2953
_reflns_number_total 3955
_reflns_threshold_expression I>2\s(I)
_cod_data_source_file hg6123.cif
_cod_data_source_block I
_cod_depositor_comments
;
The following automatic conversions were performed:
'_symmetry_cell_setting' value 'Monoclinic' changed to 'monoclinic'
according to '/home/saulius/struct/CIF-dictionaries/cif_core.dic'
dictionary named 'cif_core.dic' version 2.4.1 from 2010-06-29.

Automatic conversion script
Id: cif_fix_enum 1527 2010-12-29 10:47:43Z saulius 

The following automatic conversions were performed:

'_symmetry_cell_setting' value 'Monoclinic' changed to 'monoclinic'
according to /home/saulius/struct/CIF-dictionaries/cif_core.dic
dictionary named 'cif_core.dic' version 2.4.1 from 2010-06-29.

Automatic conversion script
Id: cif_fix_values 1715 2011-07-08 13:25:40Z adriana 
;
_cod_original_sg_symbol_H-M 'P 21/c'
_cod_database_code 2205080
_cod_database_fobs_code 2205080

loop_
_symmetry_equiv_pos_as_xyz
'x, y, z'
'-x, y+1/2, -z+1/2'
'-x, -y, -z'
'x, -y-1/2, z-1/2'

loop_
_atom_site_label
_atom_site_fract_x
_atom_site_fract_y
_atom_site_fract_z
_atom_site_U_iso_or_equiv
_atom_site_adp_type
_atom_site_calc_flag
_atom_site_refinement_flags
_atom_site_occupancy
_atom_site_type_symbol
S1 0.41059(5) 1.01832(4) 0.16222(3) 0.04481(15) Uani d . 1 S
S2 0.09992(5) 0.88290(4) -0.13239(4) 0.04896(16) Uani d . 1 S
N1 0.32915(16) 0.81828(12) 0.17635(10) 0.0398(4) Uani d . 1 N
N2 0.20960(19) 0.76171(14) 0.17988(12) 0.0541(5) Uani d . 1 N
N3 0.1052(2) 0.82723(16) 0.17606(13) 0.0587(5) Uani d . 1 N
N4 0.15159(18) 0.92654(14) 0.17043(12) 0.0515(4) Uani d . 1 N
N5 0.37173(18) 0.79459(15) -0.11627(12) 0.0523(5) Uani d . 1 N
N6 0.4265(2) 0.69609(17) -0.10528(13) 0.0616(5) Uani d . 1 N
N7 0.3285(2) 0.63031(15) -0.09803(13) 0.0581(5) Uani d . 1 N
N8 0.20334(17) 0.68626(13) -0.10386(10) 0.0427(4) Uani d . 1 N
C1 0.5942(2) 0.80484(16) 0.22856(13) 0.0456(5) Uani d . 1 C
H1 0.5937 0.8567 0.2678 0.055 Uiso calc R 1 H
C2 0.7247(2) 0.76109(18) 0.22364(15) 0.0550(6) Uani d . 1 C
H2 0.8131 0.7848 0.2589 0.066 Uiso calc R 1 H
C3 0.7249(3) 0.6832(2) 0.16747(17) 0.0665(7) Uani d . 1 C
H3 0.8133 0.6541 0.1646 0.080 Uiso calc R 1 H
C4 0.5946(3) 0.6476(2) 0.11488(18) 0.0739(8) Uani d . 1 C
H4 0.5953 0.5933 0.0777 0.089 Uiso calc R 1 H
C5 0.4628(3) 0.69213(17) 0.11721(15) 0.0579(6) Uani d . 1 C
H5 0.3747 0.6696 0.0809 0.069 Uiso calc R 1 H
C6 0.4647(2) 0.77044(14) 0.17439(12) 0.0400(4) Uani d . 1 C
C7 0.2910(2) 0.91939(15) 0.17055(12) 0.0396(4) Uani d . 1 C
C8 0.2820(2) 1.10894(15) 0.09688(13) 0.0431(5) Uani d . 1 C
H8A 0.2103 1.1285 0.1266 0.052 Uiso calc R 1 H
H8B 0.3350 1.1712 0.0898 0.052 Uiso calc R 1 H
C9 0.2002(2) 1.06842(16) 0.00957(13) 0.0461(5) Uani d . 1 C
H9A 0.1396 1.0102 0.0165 0.055 Uiso calc R 1 H
H9B 0.1352 1.1226 -0.0202 0.055 Uiso calc R 1 H
C10 0.2978(2) 1.03395(16) -0.04467(13) 0.0451(5) Uani d . 1 C
H10A 0.3599 1.0915 -0.0512 0.054 Uiso calc R 1 H
H10B 0.3611 0.9783 -0.0160 0.054 Uiso calc R 1 H
C11 0.2116(2) 0.99668(15) -0.13130(13) 0.0431(5) Uani d . 1 C
H11A 0.2803 0.9820 -0.1642 0.052 Uiso calc R 1 H
H11B 0.1484 1.0527 -0.1593 0.052 Uiso calc R 1 H
C12 0.2330(2) 0.78628(15) -0.11573(12) 0.0421(4) Uani d . 1 C
C13 0.0704(2) 0.63758(15) -0.09756(12) 0.0425(5) Uani d . 1 C
C14 0.0193(3) 0.55094(16) -0.14594(14) 0.0545(6) Uani d . 1 C
H14 0.0699 0.5241 -0.1824 0.065 Uiso calc R 1 H
C15 -0.1089(3) 0.50498(19) -0.13890(17) 0.0698(7) Uani d . 1 C
H15 -0.1445 0.4459 -0.1703 0.084 Uiso calc R 1 H
C16 -0.1843(3) 0.5461(2) -0.08572(19) 0.0718(8) Uani d . 1 C
H16 -0.2710 0.5150 -0.0819 0.086 Uiso calc R 1 H
C17 -0.1330(3) 0.6319(2) -0.03857(17) 0.0669(7) Uani d . 1 C
H17 -0.1854 0.6597 -0.0034 0.080 Uiso calc R 1 H
C18 -0.0029(2) 0.67791(17) -0.04296(14) 0.0518(5) Uani d . 1 C
H18 0.0343 0.7352 -0.0095 0.062 Uiso calc R 1 H

loop_
_atom_site_aniso_label
_atom_site_aniso_U_11
_atom_site_aniso_U_22
_atom_site_aniso_U_33
_atom_site_aniso_U_12
_atom_site_aniso_U_13
_atom_site_aniso_U_23
S1 0.0300(3) 0.0443(3) 0.0588(3) -0.00080(19) 0.0099(2) 0.0001(2)
S2 0.0299(3) 0.0424(3) 0.0746(4) 0.0000(2) 0.0144(2) -0.0017(2)
N1 0.0337(8) 0.0433(9) 0.0420(9) -0.0039(7) 0.0099(7) 0.0000(7)
N2 0.0438(10) 0.0546(11) 0.0635(12) -0.0116(8) 0.0139(8) 0.0055(9)
N3 0.0394(10) 0.0677(12) 0.0707(13) -0.0054(9) 0.0181(9) 0.0092(10)
N4 0.0360(9) 0.0569(11) 0.0659(12) 0.0011(8) 0.0211(8) 0.0033(9)
N5 0.0350(9) 0.0611(11) 0.0625(12) 0.0050(8) 0.0159(8) -0.0039(9)
N6 0.0447(11) 0.0709(13) 0.0714(14) 0.0142(10) 0.0195(9) -0.0048(10)
N7 0.0519(11) 0.0576(11) 0.0639(12) 0.0209(9) 0.0145(9) -0.0035(9)
N8 0.0384(9) 0.0437(9) 0.0459(9) 0.0080(7) 0.0110(7) -0.0034(7)
C1 0.0422(11) 0.0454(11) 0.0473(11) 0.0030(9) 0.0089(9) 0.0035(9)
C2 0.0426(12) 0.0578(13) 0.0625(14) 0.0099(10) 0.0107(10) 0.0153(11)
C3 0.0596(15) 0.0666(16) 0.0783(18) 0.0258(12) 0.0272(13) 0.0159(14)
C4 0.093(2) 0.0581(15) 0.0755(18) 0.0200(14) 0.0316(16) -0.0101(13)
C5 0.0630(14) 0.0515(13) 0.0571(14) 0.0031(11) 0.0126(11) -0.0086(11)
C6 0.0413(10) 0.0384(10) 0.0409(11) 0.0040(8) 0.0125(8) 0.0053(8)
C7 0.0339(10) 0.0465(11) 0.0394(10) 0.0001(8) 0.0118(8) -0.0013(8)
C8 0.0353(10) 0.0369(10) 0.0586(13) 0.0039(8) 0.0152(9) -0.0058(9)
C9 0.0341(10) 0.0457(11) 0.0584(13) 0.0042(8) 0.0123(9) -0.0013(9)
C10 0.0314(10) 0.0484(11) 0.0573(13) -0.0042(8) 0.0151(9) -0.0018(9)
C11 0.0342(10) 0.0457(11) 0.0510(12) -0.0008(8) 0.0140(9) 0.0031(9)
C12 0.0371(10) 0.0472(11) 0.0416(11) 0.0022(8) 0.0100(8) -0.0067(9)
C13 0.0478(11) 0.0372(10) 0.0401(11) 0.0064(8) 0.0080(9) 0.0075(8)
C14 0.0732(15) 0.0400(11) 0.0480(13) 0.0010(10) 0.0126(11) 0.0050(9)
C15 0.0873(19) 0.0462(13) 0.0669(16) -0.0185(13) 0.0056(14) 0.0115(12)
C16 0.0687(17) 0.0624(16) 0.0839(19) -0.0126(13) 0.0202(14) 0.0292(14)
C17 0.0725(16) 0.0632(15) 0.0755(17) 0.0081(13) 0.0381(14) 0.0211(13)
C18 0.0576(13) 0.0482(12) 0.0531(13) 0.0033(10) 0.0209(10) 0.0043(10)

loop_
_atom_type_symbol
_atom_type_description
_atom_type_scat_dispersion_real
_atom_type_scat_dispersion_imag
_atom_type_scat_source
C C 0.0033 0.0016
; International Tables
Vol. C, Tables 4.2.6.8 and 6.1.1.4
;
H H 0.0000 0.0000
; International Tables
Vol. C, Tables 4.2.6.8 and 6.1.1.4
;
N N 0.0061 0.0033
; International Tables
Vol. C, Tables 4.2.6.8 and 6.1.1.4
;
O O 0.0106 0.0060
; International Tables
Vol. C, Tables 4.2.6.8 and 6.1.1.4
;

loop_
_geom_angle_atom_site_label_1
_geom_angle_atom_site_label_2
_geom_angle_atom_site_label_3
_geom_angle
_geom_angle_publ_flag
C7 S1 C8 99.94(9) yes
C12 S2 C11 100.51(9) yes
C7 N1 N2 108.12(16) ?
C7 N1 C6 129.70(16) yes
N2 N1 C6 122.09(16) ?
N3 N2 N1 106.44(17) ?
N2 N3 N4 111.15(16) ?
C7 N4 N3 105.92(17) ?
C12 N5 N6 105.45(18) ?
N7 N6 N5 111.58(17) ?
N6 N7 N8 106.20(17) ?
C12 N8 N7 107.71(17) ?
C12 N8 C13 130.65(16) yes
N7 N8 C13 121.63(17) ?
C6 C1 C2 118.9(2) ?
C6 C1 H1 120.5 ?
C2 C1 H1 120.5 ?
C3 C2 C1 120.4(2) ?
C3 C2 H2 119.8 ?
C1 C2 H2 119.8 ?
C2 C3 C4 120.3(2) ?
C2 C3 H3 119.8 ?
C4 C3 H3 119.8 ?
C3 C4 C5 120.2(2) ?
C3 C4 H4 119.9 ?
C5 C4 H4 119.9 ?
C6 C5 C4 118.7(2) ?
C6 C5 H5 120.7 ?
C4 C5 H5 120.7 ?
C5 C6 C1 121.40(19) ?
C5 C6 N1 119.10(18) ?
C1 C6 N1 119.49(17) ?
N4 C7 N1 108.37(17) ?
N4 C7 S1 128.39(16) ?
N1 C7 S1 123.22(14) ?
C9 C8 S1 115.09(13) ?
C9 C8 H8A 108.5 ?
S1 C8 H8A 108.5 ?
C9 C8 H8B 108.5 ?
S1 C8 H8B 108.5 ?
H8A C8 H8B 107.5 ?
C10 C9 C8 114.85(16) ?
C10 C9 H9A 108.6 ?
C8 C9 H9A 108.6 ?
C10 C9 H9B 108.6 ?
C8 C9 H9B 108.6 ?
H9A C9 H9B 107.5 ?
C11 C10 C9 112.88(16) ?
C11 C10 H10A 109.0 ?
C9 C10 H10A 109.0 ?
C11 C10 H10B 109.0 ?
C9 C10 H10B 109.0 ?
H10A C10 H10B 107.8 ?
C10 C11 S2 115.52(14) ?
C10 C11 H11A 108.4 ?
S2 C11 H11A 108.4 ?
C10 C11 H11B 108.4 ?
S2 C11 H11B 108.4 ?
H11A C11 H11B 107.5 ?
N5 C12 N8 109.04(17) ?
N5 C12 S2 128.34(17) ?
N8 C12 S2 122.54(15) ?
C18 C13 C14 121.4(2) ?
C18 C13 N8 119.33(18) ?
C14 C13 N8 119.25(19) ?
C13 C14 C15 118.4(2) ?
C13 C14 H14 120.8 ?
C15 C14 H14 120.8 ?
C16 C15 C14 120.5(2) ?
C16 C15 H15 119.8 ?
C14 C15 H15 119.8 ?
C17 C16 C15 120.6(2) ?
C17 C16 H16 119.7 ?
C15 C16 H16 119.7 ?
C16 C17 C18 120.1(2) ?
C16 C17 H17 120.0 ?
C18 C17 H17 120.0 ?
C13 C18 C17 119.0(2) ?
C13 C18 H18 120.5 ?
C17 C18 H18 120.5 ?

loop_
_geom_bond_atom_site_label_1
_geom_bond_atom_site_label_2
_geom_bond_distance
_geom_bond_publ_flag
S1 C7 1.7340(19) yes
S1 C8 1.813(2) yes
S2 C12 1.738(2) yes
S2 C11 1.8042(19) yes
N1 C7 1.348(2) ?
N1 N2 1.360(2) ?
N1 C6 1.431(2) ?
N2 N3 1.288(3) ?
N3 N4 1.364(3) ?
N4 C7 1.322(2) ?
N5 C12 1.319(2) ?
N5 N6 1.363(3) ?
N6 N7 1.285(3) ?
N7 N8 1.367(2) ?
N8 C12 1.344(3) ?
N8 C13 1.434(3) ?
C1 C6 1.378(3) ?
C1 C2 1.380(3) ?
C1 H1 0.9300 ?
C2 C3 1.363(4) ?
C2 H2 0.9300 ?
C3 C4 1.378(4) ?
C3 H3 0.9300 ?
C4 C5 1.383(3) ?
C4 H4 0.9300 ?
C5 C6 1.376(3) ?
C5 H5 0.9300 ?
C8 C9 1.525(3) ?
C8 H8A 0.9700 ?
C8 H8B 0.9700 ?
C9 C10 1.514(3) ?
C9 H9A 0.9700 ?
C9 H9B 0.9700 ?
C10 C11 1.514(3) ?
C10 H10A 0.9700 ?
C10 H10B 0.9700 ?
C11 H11A 0.9700 ?
C11 H11B 0.9700 ?
C13 C18 1.377(3) ?
C13 C14 1.379(3) ?
C14 C15 1.383(3) ?
C14 H14 0.9300 ?
C15 C16 1.376(4) ?
C15 H15 0.9300 ?
C16 C17 1.361(4) ?
C16 H16 0.9300 ?
C17 C18 1.386(3) ?
C17 H17 0.9300 ?
C18 H18 0.9300 ?

loop_
_geom_torsion_atom_site_label_1
_geom_torsion_atom_site_label_2
_geom_torsion_atom_site_label_3
_geom_torsion_atom_site_label_4
_geom_torsion
_geom_torsion_publ_flag
C7 N1 N2 N3 0.2(2) ?
C6 N1 N2 N3 -176.51(17) ?
N1 N2 N3 N4 -0.3(2) yes
N2 N3 N4 C7 0.3(2) yes
C12 N5 N6 N7 -0.2(2) yes
N5 N6 N7 N8 -0.3(2) yes
N6 N7 N8 C12 0.7(2) ?
N6 N7 N8 C13 -179.39(18) ?
C6 C1 C2 C3 -1.6(3) ?
C1 C2 C3 C4 0.1(4) ?
C2 C3 C4 C5 1.6(4) ?
C3 C4 C5 C6 -1.7(4) ?
C4 C5 C6 C1 0.1(3) ?
C4 C5 C6 N1 179.0(2) ?
C2 C1 C6 C5 1.5(3) ?
C2 C1 C6 N1 -177.30(18) ?
C7 N1 C6 C5 -126.1(2) ?
N2 N1 C6 C5 49.8(3) ?
C7 N1 C6 C1 52.7(3) ?
N2 N1 C6 C1 -131.4(2) ?
N3 N4 C7 N1 -0.2(2) ?
N3 N4 C7 S1 178.29(15) ?
N2 N1 C7 N4 0.0(2) ?
C6 N1 C7 N4 176.35(18) ?
N2 N1 C7 S1 -178.55(14) ?
C6 N1 C7 S1 -2.2(3) ?
C8 S1 C7 N4 -31.0(2) ?
C8 S1 C7 N1 147.26(16) ?
C7 S1 C8 C9 -61.55(16) ?
S1 C8 C9 C10 -57.9(2) ?
C8 C9 C10 C11 -178.72(17) yes
C9 C10 C11 S2 -63.3(2) ?
C12 S2 C11 C10 -78.22(16) ?
N6 N5 C12 N8 0.7(2) ?
N6 N5 C12 S2 -176.26(16) ?
N7 N8 C12 N5 -0.9(2) ?
C13 N8 C12 N5 179.25(18) ?
N7 N8 C12 S2 176.26(14) ?
C13 N8 C12 S2 -3.6(3) ?
C11 S2 C12 N5 -9.6(2) ?
C11 S2 C12 N8 173.81(17) ?
C12 N8 C13 C18 -50.2(3) ?
N7 N8 C13 C18 130.0(2) ?
C12 N8 C13 C14 130.3(2) ?
N7 N8 C13 C14 -49.6(3) ?
C18 C13 C14 C15 0.3(3) ?
N8 C13 C14 C15 179.90(19) ?
C13 C14 C15 C16 1.0(3) ?
C14 C15 C16 C17 -0.7(4) ?
C15 C16 C17 C18 -0.9(4) ?
C14 C13 C18 C17 -1.9(3) ?
N8 C13 C18 C17 178.57(19) ?
C16 C17 C18 C13 2.1(3) ?

loop_
_cod_related_entry_id
_cod_related_entry_database
_cod_related_entry_code
1 ChemSpider 15113455
